data_4069300
loop_
_publ_author_name
'Epshteyn, Albert'
'Trunkely, Emily F.'
'Kissounko, Denis A.'
'Fettinger, James C.'
'Sita, Lawrence R.'

_publ_section_title
;
 Experimental Modeling of Selective Alkene Oligomerization: Evidence for
 Facile Metallacyclopentane Dehydrogenation Mediated by a Transannular
 \b-Hydrogen Agostic Interaction
;
_journal_issue 8
_journal_name_full Organometallics
_journal_page_first 2520
_journal_paper_doi 10.1021/om900132u
_journal_volume 28
_journal_year 2009
_chemical_formula_sum 'C28 H44 N2 Zr'
_chemical_formula_weight 499.87
_chemical_name_systematic
; 
 ? 
;
_space_group_IT_number 2
_symmetry_cell_setting triclinic
_symmetry_space_group_name_Hall '-P 1'
_symmetry_space_group_name_H-M 'P -1'
_atom_sites_solution_hydrogens geom
_atom_sites_solution_primary direct
_atom_sites_solution_secondary difmap
_audit_creation_method SHELXL-97
_cell_angle_alpha 97.2710(10)
_cell_angle_beta 93.8000(10)
_cell_angle_gamma 102.3020(10)
_cell_formula_units_Z 2
_cell_length_a 9.9003(3)
_cell_length_b 10.4068(3)
_cell_length_c 13.0893(4)
_cell_measurement_reflns_used 6886
_cell_measurement_temperature 173(2)
_cell_measurement_theta_max 27.503
_cell_measurement_theta_min 2.379
_cell_volume 1300.97(7)
_computing_cell_refinement 'Bruker SMART'
_computing_data_collection 'Bruker SMART'
_computing_data_reduction 'Bruker SAINT'
_computing_molecular_graphics 'Bruker SHELXTL'
_computing_publication_material 'Bruker SHELXTL'
_computing_structure_refinement 'SHELXL-97 (Sheldrick, 1997)'
_computing_structure_solution 'SHELXS-97 (Sheldrick, 1990)'
_diffrn_ambient_temperature 173(2)
_diffrn_measured_fraction_theta_full 0.998
_diffrn_measured_fraction_theta_max 0.998
_diffrn_measurement_device_type 'CCD area detector'
_diffrn_measurement_method 'phi and omega scans'
_diffrn_radiation_monochromator graphite
_diffrn_radiation_source 'fine-focus sealed tube'
_diffrn_radiation_type MoK\a
_diffrn_radiation_wavelength 0.71073
_diffrn_reflns_av_R_equivalents 0.0148
_diffrn_reflns_av_sigmaI/netI 0.0212
_diffrn_reflns_limit_h_max 12
_diffrn_reflns_limit_h_min -12
_diffrn_reflns_limit_k_max 13
_diffrn_reflns_limit_k_min -13
_diffrn_reflns_limit_l_max 16
_diffrn_reflns_limit_l_min -17
_diffrn_reflns_number 11855
_diffrn_reflns_theta_full 27.50
_diffrn_reflns_theta_max 27.50
_diffrn_reflns_theta_min 2.12
_exptl_absorpt_coefficient_mu 0.439
_exptl_absorpt_correction_T_max 0.9459
_exptl_absorpt_correction_T_min 0.8996
_exptl_crystal_colour Yellow
_exptl_crystal_density_diffrn 1.276
_exptl_crystal_density_meas 0
_exptl_crystal_density_method 'not measured'
_exptl_crystal_description Block
_exptl_crystal_F_000 532
_exptl_crystal_size_max 0.25
_exptl_crystal_size_mid 0.18
_exptl_crystal_size_min 0.13
_refine_diff_density_max 0.638
_refine_diff_density_min -0.200
_refine_diff_density_rms 0.049
_refine_ls_extinction_method none
_refine_ls_goodness_of_fit_ref 1.054
_refine_ls_hydrogen_treatment mixed
_refine_ls_matrix_type full
_refine_ls_number_parameters 459
_refine_ls_number_reflns 5961
_refine_ls_number_restraints 3
_refine_ls_restrained_S_all 1.054
_refine_ls_R_factor_all 0.0275
_refine_ls_R_factor_gt 0.0243
_refine_ls_shift/su_max 0.001
_refine_ls_shift/su_mean 0.000
_refine_ls_structure_factor_coef Fsqd
_refine_ls_weighting_details 'calc w=1/[\s^2^(Fo^2^)+(0.0390P)^2^+0.3298P] where P=(Fo^2^+2Fc^2^)/3'
_refine_ls_weighting_scheme calc
_refine_ls_wR_factor_gt 0.0645
_refine_ls_wR_factor_ref 0.0664
_reflns_number_gt 5475
_reflns_number_total 5961
_reflns_threshold_expression >2sigma(I)
_cod_data_source_file om900132u_si_001.cif
_cod_data_source_block cmpd2
_cod_depositor_comments
;
The following automatic conversions were performed:

'_symmetry_cell_setting' value 'Triclinic' changed to 'triclinic'
according to /home/saulius/struct/CIF-dictionaries/cif_core.dic
dictionary named 'cif_core.dic' version 2.4.2 from 2011-04-26.

Automatic conversion script
Id: cif_fix_values 1715 2011-07-08 13:25:40Z adriana 
;
_cod_original_sg_symbol_H-M P-1
_cod_database_code 4069300

loop_
_symmetry_equiv_pos_as_xyz
'x, y, z'
'-x, -y, -z'

loop_
_atom_site_label
_atom_site_type_symbol
_atom_site_fract_x
_atom_site_fract_y
_atom_site_fract_z
_atom_site_U_iso_or_equiv
_atom_site_adp_type
_atom_site_occupancy
_atom_site_symmetry_multiplicity
_atom_site_calc_flag
_atom_site_refinement_flags
Zr1 Zr 0.389330(12) 0.734673(12) 0.249548(9) 0.02344(5) Uani 1 1 d .
N1 N 0.48967(12) 0.72560(13) 0.40995(9) 0.0278(2) Uani 1 1 d .
N2 N 0.26154(12) 0.64858(12) 0.37099(9) 0.0270(2) Uani 1 1 d .
CNT1 C 0.45705(7) 0.62221(7) 0.11287(5) 0.000 Uiso 0.00 1 d P
C1 C 0.53882(16) 0.58792(15) 0.16978(11) 0.0304(3) Uani 1 1 d .
C2 C 0.39827(16) 0.52114(14) 0.14141(11) 0.0299(3) Uani 1 1 d .
C3 C 0.33875(15) 0.59381(15) 0.07328(11) 0.0298(3) Uani 1 1 d .
C4 C 0.44287(16) 0.70601(15) 0.06050(11) 0.0303(3) Uani 1 1 d .
C5 C 0.56652(15) 0.70220(15) 0.11938(11) 0.0301(3) Uani 1 1 d .
C6 C 0.6413(3) 0.5351(2) 0.23253(16) 0.0501(5) Uani 1 1 d .
H6A H 0.610(3) 0.514(3) 0.291(2) 0.086(9) Uiso 1 1 d .
H6B H 0.722(3) 0.597(3) 0.249(2) 0.066(8) Uiso 1 1 d .
H6C H 0.662(3) 0.456(3) 0.197(2) 0.070(7) Uiso 1 1 d .
C7 C 0.3300(3) 0.39023(18) 0.17095(18) 0.0480(5) Uani 1 1 d .
H7A H 0.361(3) 0.321(3) 0.137(2) 0.080(8) Uiso 1 1 d .
H7B H 0.233(3) 0.370(3) 0.160(2) 0.086(9) Uiso 1 1 d .
H7C H 0.353(3) 0.386(2) 0.241(2) 0.066(7) Uiso 1 1 d .
C8 C 0.1955(2) 0.5530(2) 0.01772(16) 0.0465(4) Uani 1 1 d .
H8A H 0.159(3) 0.622(3) -0.004(2) 0.094(10) Uiso 1 1 d .
H8B H 0.133(3) 0.516(3) 0.057(2) 0.080(9) Uiso 1 1 d .
H8C H 0.187(3) 0.482(3) -0.037(2) 0.076(8) Uiso 1 1 d .
C9 C 0.4283(3) 0.8074(2) -0.00934(15) 0.0483(5) Uani 1 1 d .
H9A H 0.444(2) 0.780(2) -0.0770(17) 0.041(5) Uiso 1 1 d .
H9B H 0.487(3) 0.885(3) 0.011(2) 0.093(10) Uiso 1 1 d .
H9C H 0.347(3) 0.835(3) -0.0068(19) 0.066(7) Uiso 1 1 d .
C10 C 0.7053(2) 0.7953(2) 0.12028(18) 0.0485(5) Uani 1 1 d .
H10A H 0.756(3) 0.764(3) 0.066(2) 0.069(7) Uiso 1 1 d .
H10B H 0.759(3) 0.813(3) 0.183(3) 0.099(10) Uiso 1 1 d .
H10C H 0.690(3) 0.878(3) 0.106(3) 0.101(11) Uiso 1 1 d .
C11 C 0.36586(14) 0.69106(14) 0.44596(11) 0.0259(3) Uani 1 1 d .
C12 C 0.34632(19) 0.70467(19) 0.55965(13) 0.0352(3) Uani 1 1 d .
H12A H 0.396(3) 0.660(3) 0.595(2) 0.096(10) Uiso 1 1 d .
H12B H 0.265(3) 0.676(3) 0.570(2) 0.075(8) Uiso 1 1 d .
H12C H 0.366(3) 0.789(4) 0.587(3) 0.110(11) Uiso 1 1 d .
C13 C 0.61502(15) 0.78081(16) 0.48253(12) 0.0310(3) Uani 1 1 d .
H13 H 0.5937(19) 0.8391(18) 0.5357(15) 0.033(5) Uiso 1 1 d .
C14 C 0.72607(17) 0.8640(2) 0.42823(15) 0.0401(4) Uani 1 1 d .
H14A H 0.751(2) 0.812(2) 0.3669(17) 0.048(6) Uiso 1 1 d .
H14B H 0.810(2) 0.901(2) 0.4745(17) 0.056(6) Uiso 1 1 d .
H14C H 0.700(2) 0.935(2) 0.4082(16) 0.047(6) Uiso 1 1 d .
C15 C 0.67121(18) 0.67073(19) 0.52573(14) 0.0398(4) Uani 1 1 d .
H15A H 0.603(2) 0.613(2) 0.5566(16) 0.048(6) Uiso 1 1 d .
H15B H 0.748(2) 0.706(2) 0.5746(17) 0.050(6) Uiso 1 1 d .
H15C H 0.706(2) 0.619(2) 0.4699(16) 0.044(5) Uiso 1 1 d .
C16 C 0.11831(15) 0.60127(16) 0.39541(13) 0.0327(3) Uani 1 1 d .
H16 H 0.121(2) 0.556(2) 0.4554(16) 0.043(5) Uiso 1 1 d .
C17 C 0.03782(18) 0.50093(19) 0.30653(16) 0.0435(4) Uani 1 1 d .
H17A H 0.030(2) 0.539(2) 0.2419(16) 0.044(5) Uiso 1 1 d .
H17B H -0.060(3) 0.468(2) 0.3188(18) 0.065(7) Uiso 1 1 d .
H17C H 0.075(2) 0.428(2) 0.2933(18) 0.058(6) Uiso 1 1 d .
C18 C 0.04472(19) 0.7142(2) 0.42220(17) 0.0423(4) Uani 1 1 d .
H18A H 0.097(2) 0.782(2) 0.4733(17) 0.052(6) Uiso 1 1 d .
H18B H -0.039(3) 0.685(2) 0.4478(18) 0.058(6) Uiso 1 1 d .
H18C H 0.031(2) 0.758(2) 0.3637(18) 0.050(6) Uiso 1 1 d .
C19 C 0.20060(15) 0.81376(14) 0.19404(12) 0.0286(3) Uani 1 1 d .
H19A H 0.107(2) 0.7622(19) 0.2026(16) 0.041(5) Uiso 1 1 d .
H19B H 0.1975(19) 0.8195(18) 0.1154(15) 0.036(5) Uiso 1 1 d .
C20 C 0.22346(15) 0.95663(14) 0.25280(12) 0.0292(3) Uani 1 1 d .
H20A H 0.2284(17) 0.9547(16) 0.3316(13) 0.028(4) Uiso 1 1 d .
C21 C 0.36736(16) 1.03142(15) 0.23237(13) 0.0312(3) Uani 1 1 d .
H21A H 0.3861(18) 1.1247(18) 0.2620(13) 0.030(4) Uiso 1 1 d .
H21B H 0.3679(19) 1.0324(18) 0.1567(15) 0.036(5) Uiso 1 1 d .
C22 C 0.47674(16) 0.95877(15) 0.26782(13) 0.0328(3) Uani 1 1 d .
H22A H 0.490(2) 0.979(2) 0.3500(16) 0.043(5) Uiso 1 1 d .
H22B H 0.565(2) 0.9928(19) 0.2479(15) 0.040(5) Uiso 1 1 d .
C23 C 0.10918(16) 1.02785(14) 0.22695(12) 0.0318(3) Uani 1 1 d .
C24 C 0.01765(18) 1.05129(17) 0.29917(13) 0.0382(3) Uani 1 1 d .
H24 H 0.028(2) 1.021(2) 0.3681(17) 0.050(6) Uiso 1 1 d .
C25 C -0.08719(19) 1.1165(2) 0.27767(16) 0.0471(4) Uani 1 1 d .
H25 H -0.147(2) 1.131(2) 0.3316(18) 0.058(6) Uiso 1 1 d .
C26 C -0.10179(19) 1.16035(18) 0.18407(17) 0.0474(4) Uani 1 1 d .
H26 H -0.172(3) 1.207(2) 0.1718(18) 0.066(7) Uiso 1 1 d .
C27 C -0.0129(2) 1.13797(18) 0.11061(16) 0.0469(4) Uani 1 1 d .
H27 H -0.026(3) 1.165(2) 0.040(2) 0.070(7) Uiso 1 1 d .
C28 C 0.09156(19) 1.07136(17) 0.13165(14) 0.0405(4) Uani 1 1 d .
H28 H 0.161(2) 1.060(2) 0.0819(16) 0.044(5) Uiso 1 1 d .

loop_
_atom_site_aniso_label
_atom_site_aniso_U_11
_atom_site_aniso_U_22
_atom_site_aniso_U_33
_atom_site_aniso_U_23
_atom_site_aniso_U_13
_atom_site_aniso_U_12
Zr1 0.02370(8) 0.02228(8) 0.02472(8) 0.00291(5) 0.00339(5) 0.00594(5)
N1 0.0236(6) 0.0335(6) 0.0256(6) 0.0040(5) 0.0020(4) 0.0052(5)
N2 0.0216(5) 0.0289(6) 0.0306(6) 0.0064(5) 0.0049(4) 0.0039(4)
C1 0.0350(7) 0.0330(7) 0.0263(7) 0.0011(6) 0.0055(6) 0.0150(6)
C2 0.0387(8) 0.0226(6) 0.0288(7) 0.0011(5) 0.0092(6) 0.0078(6)
C3 0.0316(7) 0.0307(7) 0.0251(7) -0.0023(5) 0.0023(5) 0.0065(6)
C4 0.0392(8) 0.0299(7) 0.0237(7) 0.0050(5) 0.0079(6) 0.0098(6)
C5 0.0299(7) 0.0313(7) 0.0285(7) -0.0001(6) 0.0096(5) 0.0058(6)
C6 0.0599(13) 0.0619(13) 0.0382(10) 0.0010(9) -0.0002(9) 0.0403(11)
C7 0.0678(13) 0.0252(8) 0.0527(11) 0.0067(7) 0.0244(10) 0.0081(8)
C8 0.0372(9) 0.0540(11) 0.0409(10) -0.0111(9) -0.0057(8) 0.0076(8)
C9 0.0737(14) 0.0464(11) 0.0361(10) 0.0191(8) 0.0187(9) 0.0266(10)
C10 0.0366(9) 0.0497(11) 0.0512(11) -0.0062(9) 0.0164(8) -0.0040(8)
C11 0.0278(7) 0.0239(6) 0.0281(7) 0.0057(5) 0.0061(5) 0.0080(5)
C12 0.0345(8) 0.0426(9) 0.0296(8) 0.0061(7) 0.0094(6) 0.0085(7)
C13 0.0276(7) 0.0370(8) 0.0266(7) 0.0013(6) 0.0002(5) 0.0053(6)
C14 0.0261(7) 0.0481(10) 0.0437(9) 0.0128(8) -0.0021(7) 0.0007(7)
C15 0.0323(8) 0.0490(10) 0.0385(9) 0.0111(8) -0.0019(7) 0.0086(7)
C16 0.0247(7) 0.0356(8) 0.0399(8) 0.0132(6) 0.0089(6) 0.0050(6)
C17 0.0280(8) 0.0385(9) 0.0596(12) 0.0064(8) 0.0042(7) -0.0017(7)
C18 0.0306(8) 0.0493(10) 0.0519(11) 0.0114(9) 0.0156(8) 0.0139(7)
C19 0.0276(7) 0.0251(7) 0.0330(8) 0.0045(6) 0.0014(5) 0.0059(5)
C20 0.0314(7) 0.0277(7) 0.0300(7) 0.0064(6) 0.0034(5) 0.0084(6)
C21 0.0323(7) 0.0236(7) 0.0372(8) 0.0045(6) 0.0031(6) 0.0052(6)
C22 0.0262(7) 0.0261(7) 0.0447(9) 0.0031(6) 0.0020(6) 0.0045(6)
C23 0.0304(7) 0.0233(7) 0.0396(8) 0.0013(6) -0.0023(6) 0.0054(5)
C24 0.0384(8) 0.0375(8) 0.0369(8) 0.0013(7) -0.0005(7) 0.0081(7)
C25 0.0368(9) 0.0477(10) 0.0546(11) -0.0083(8) 0.0036(8) 0.0143(8)
C26 0.0393(9) 0.0337(8) 0.0670(12) -0.0019(8) -0.0130(8) 0.0143(7)
C27 0.0539(11) 0.0382(9) 0.0481(10) 0.0107(8) -0.0107(8) 0.0115(8)
C28 0.0438(9) 0.0384(9) 0.0407(9) 0.0067(7) 0.0040(7) 0.0115(7)

loop_
_atom_type_symbol
_atom_type_description
_atom_type_scat_dispersion_real
_atom_type_scat_dispersion_imag
_atom_type_scat_source
C C 0.0033 0.0016 'International Tables Vol C Tables 4.2.6.8 and 6.1.1.4'
H H 0.0000 0.0000 'International Tables Vol C Tables 4.2.6.8 and 6.1.1.4'
N N 0.0061 0.0033 'International Tables Vol C Tables 4.2.6.8 and 6.1.1.4'
Zr Zr -2.9673 0.5597 'International Tables Vol C Tables 4.2.6.8 and 6.1.1.4'

loop_
_geom_angle_atom_site_label_1
_geom_angle_atom_site_label_2
_geom_angle_atom_site_label_3
_geom_angle
CNT1 Zr1 N2 126.90(4)
CNT1 Zr1 C22 113.57(5)
N2 Zr1 C22 119.37(5)
CNT1 Zr1 N1 118.13(4)
N2 Zr1 N1 58.90(4)
C22 Zr1 N1 90.96(5)
CNT1 Zr1 C19 108.22(4)
N2 Zr1 C19 87.52(5)
C22 Zr1 C19 77.21(5)
N1 Zr1 C19 132.95(5)
CNT1 Zr1 C2 28.79(3)
N2 Zr1 C2 98.11(5)
C22 Zr1 C2 142.21(5)
N1 Zr1 C2 105.72(5)
C19 Zr1 C2 111.28(5)
CNT1 Zr1 C1 28.46(3)
N2 Zr1 C1 114.37(5)
C22 Zr1 C1 116.72(5)
N1 Zr1 C1 89.68(5)
C19 Zr1 C1 136.42(5)
C2 Zr1 C1 32.77(5)
CNT1 Zr1 C3 28.54(3)
N2 Zr1 C3 114.01(5)
C22 Zr1 C3 121.50(6)
N1 Zr1 C3 138.37(5)
C19 Zr1 C3 83.06(5)
C2 Zr1 C3 32.69(5)
C1 Zr1 C3 53.97(5)
CNT1 Zr1 C4 27.97(3)
N2 Zr1 C4 146.38(5)
C22 Zr1 C4 91.61(6)
N1 Zr1 C4 139.25(5)
C19 Zr1 C4 87.09(5)
C2 Zr1 C4 53.75(5)
C1 Zr1 C4 53.41(5)
C3 Zr1 C4 32.38(5)
CNT1 Zr1 C5 28.05(3)
N2 Zr1 C5 146.67(5)
C22 Zr1 C5 89.06(5)
N1 Zr1 C5 107.44(5)
C19 Zr1 C5 117.54(5)
C2 Zr1 C5 53.84(5)
C1 Zr1 C5 32.29(5)
C3 Zr1 C5 53.60(5)
C4 Zr1 C5 32.00(5)
C11 N1 C13 120.07(12)
C11 N1 Zr1 91.84(8)
C13 N1 Zr1 143.28(10)
C11 N2 C16 121.07(12)
C11 N2 Zr1 93.22(8)
C16 N2 Zr1 143.25(10)
C5 C1 C2 108.15(13)
C5 C1 C6 127.12(17)
C2 C1 C6 124.38(16)
C5 C1 Zr1 75.53(8)
C2 C1 Zr1 72.66(8)
C6 C1 Zr1 123.02(11)
C3 C2 C1 108.07(13)
C3 C2 C7 126.31(16)
C1 C2 C7 125.39(16)
C3 C2 Zr1 74.79(8)
C1 C2 Zr1 74.57(8)
C7 C2 Zr1 120.97(11)
C2 C3 C4 107.60(13)
C2 C3 C8 125.97(16)
C4 C3 C8 126.24(16)
C2 C3 Zr1 72.52(8)
C4 C3 Zr1 74.93(8)
C8 C3 Zr1 122.21(11)
C5 C4 C3 108.52(13)
C5 C4 C9 125.22(16)
C3 C4 C9 126.14(16)
C5 C4 Zr1 74.38(8)
C3 C4 Zr1 72.69(8)
C9 C4 Zr1 122.14(11)
C4 C5 C1 107.66(13)
C4 C5 C10 125.96(16)
C1 C5 C10 126.15(16)
C4 C5 Zr1 73.62(8)
C1 C5 Zr1 72.18(8)
C10 C5 Zr1 124.12(11)
C1 C6 H6A 111.2(19)
C1 C6 H6B 111.0(16)
H6A C6 H6B 107(2)
C1 C6 H6C 112.8(15)
H6A C6 H6C 106(2)
H6B C6 H6C 108(2)
C2 C7 H7A 112.5(17)
C2 C7 H7B 114.5(18)
H7A C7 H7B 108(2)
C2 C7 H7C 111.6(15)
H7A C7 H7C 103(2)
H7B C7 H7C 106(2)
C3 C8 H8A 115.4(19)
C3 C8 H8B 112.0(18)
H8A C8 H8B 104(3)
C3 C8 H8C 112.6(16)
H8A C8 H8C 111(2)
H8B C8 H8C 100(2)
C4 C9 H9A 112.2(13)
C4 C9 H9B 113(2)
H9A C9 H9B 107(2)
C4 C9 H9C 114.2(16)
H9A C9 H9C 112(2)
H9B C9 H9C 98(2)
C5 C10 H10A 110.7(15)
C5 C10 H10B 114.7(19)
H10A C10 H10B 111(2)
C5 C10 H10C 108(2)
H10A C10 H10C 106(2)
H10B C10 H10C 106(3)
N1 C11 N2 113.15(12)
N1 C11 C12 122.99(13)
N2 C11 C12 123.80(13)
C11 C12 H12A 113(2)
C11 C12 H12B 112.1(19)
H12A C12 H12B 105(3)
C11 C12 H12C 110(2)
H12A C12 H12C 111(3)
H12B C12 H12C 105(3)
N1 C13 C14 109.79(12)
N1 C13 C15 111.32(13)
C14 C13 C15 110.02(14)
N1 C13 H13 109.0(11)
C14 C13 H13 105.9(11)
C15 C13 H13 110.7(11)
C13 C14 H14A 111.9(12)
C13 C14 H14B 111.3(13)
H14A C14 H14B 108.3(18)
C13 C14 H14C 112.4(14)
H14A C14 H14C 108.0(18)
H14B C14 H14C 104.5(18)
C13 C15 H15A 112.7(13)
C13 C15 H15B 111.3(13)
H15A C15 H15B 108.9(18)
C13 C15 H15C 109.1(12)
H15A C15 H15C 109.3(18)
H15B C15 H15C 105.2(18)
N2 C16 C17 109.71(13)
N2 C16 C18 112.78(13)
C17 C16 C18 111.19(15)
N2 C16 H16 108.4(12)
C17 C16 H16 107.5(12)
C18 C16 H16 107.1(12)
C16 C17 H17A 112.9(12)
C16 C17 H17B 112.6(14)
H17A C17 H17B 103.4(18)
C16 C17 H17C 112.7(14)
H17A C17 H17C 107.6(19)
H17B C17 H17C 107(2)
C16 C18 H18A 112.4(14)
C16 C18 H18B 112.2(15)
H18A C18 H18B 105.9(19)
C16 C18 H18C 111.4(13)
H18A C18 H18C 104.8(18)
H18B C18 H18C 109.7(19)
C20 C19 Zr1 105.54(9)
C20 C19 H19A 110.1(11)
Zr1 C19 H19A 117.9(11)
C20 C19 H19B 108.0(10)
Zr1 C19 H19B 111.3(10)
H19A C19 H19B 103.8(16)
C23 C20 C21 113.08(12)
C23 C20 C19 114.13(12)
C21 C20 C19 106.97(12)
C23 C20 H20A 106.7(9)
C21 C20 H20A 105.5(9)
C19 C20 H20A 110.1(9)
C22 C21 C20 109.63(12)
C22 C21 H21A 113.8(10)
C20 C21 H21A 111.8(10)
C22 C21 H21B 108.8(11)
C20 C21 H21B 108.0(11)
H21A C21 H21B 104.5(15)
C21 C22 Zr1 111.39(10)
C21 C22 H22A 106.9(11)
Zr1 C22 H22A 98.7(11)
C21 C22 H22B 113.1(12)
Zr1 C22 H22B 120.5(12)
H22A C22 H22B 103.8(16)
C24 C23 C28 117.57(15)
C24 C23 C20 120.18(14)
C28 C23 C20 122.26(15)
C23 C24 C25 121.32(17)
C23 C24 H24 119.1(12)
C25 C24 H24 119.6(12)
C26 C25 C24 120.35(18)
C26 C25 H25 122.3(14)
C24 C25 H25 117.3(14)
C25 C26 C27 119.68(17)
C25 C26 H26 118.9(15)
C27 C26 H26 121.4(15)
C26 C27 C28 120.07(18)
C26 C27 H27 120.4(15)
C28 C27 H27 119.5(15)
C23 C28 C27 121.01(17)
C23 C28 H28 117.5(12)
C27 C28 H28 121.3(12)

loop_
_geom_bond_atom_site_label_1
_geom_bond_atom_site_label_2
_geom_bond_distance
Zr1 CNT1 2.2323(7)
Zr1 N2 2.2527(12)
Zr1 C22 2.2839(15)
Zr1 N1 2.2842(12)
Zr1 C19 2.3073(14)
Zr1 C2 2.5007(14)
Zr1 C1 2.5254(14)
Zr1 C3 2.5300(14)
Zr1 C4 2.5588(14)
Zr1 C5 2.5685(14)
N1 C11 1.3363(18)
N1 C13 1.4746(18)
N2 C11 1.3365(18)
N2 C16 1.4689(18)
C1 C5 1.417(2)
C1 C2 1.418(2)
C1 C6 1.499(2)
C2 C3 1.416(2)
C2 C7 1.496(2)
C3 C4 1.419(2)
C3 C8 1.500(2)
C4 C5 1.413(2)
C4 C9 1.503(2)
C5 C10 1.502(2)
C6 H6A 0.88(3)
C6 H6B 0.91(3)
C6 H6C 0.96(3)
C7 H7A 0.91(3)
C7 H7B 0.93(3)
C7 H7C 0.94(3)
C8 H8A 0.94(3)
C8 H8B 0.89(3)
C8 H8C 0.95(3)
C9 H9A 0.93(2)
C9 H9B 0.89(3)
C9 H9C 0.91(3)
C10 H10A 0.96(3)
C10 H10B 0.92(3)
C10 H10C 0.94(3)
C11 C12 1.506(2)
C12 H12A 0.89(3)
C12 H12B 0.83(3)
C12 H12C 0.88(4)
C13 C14 1.522(2)
C13 C15 1.528(2)
C13 H13 0.930(19)
C14 H14A 0.99(2)
C14 H14B 0.97(2)
C14 H14C 0.89(2)
C15 H15A 0.96(2)
C15 H15B 0.94(2)
C15 H15C 0.98(2)
C16 C17 1.515(3)
C16 C18 1.526(2)
C16 H16 0.97(2)
C17 H17A 0.98(2)
C17 H17B 0.98(3)
C17 H17C 0.91(2)
C18 H18A 0.94(2)
C18 H18B 0.92(2)
C18 H18C 0.96(2)
C19 C20 1.548(2)
C19 H19A 0.99(2)
C19 H19B 1.037(19)
C20 C23 1.521(2)
C20 C21 1.529(2)
C20 H20A 1.033(17)
C21 C22 1.527(2)
C21 H21A 0.972(18)
C21 H21B 0.992(19)
C22 H22A 1.06(2)
C22 H22B 0.94(2)
C23 C24 1.387(2)
C23 C28 1.393(2)
C24 C25 1.388(3)
C24 H24 1.00(2)
C25 C26 1.370(3)
C25 H25 0.97(2)
C26 C27 1.377(3)
C26 H26 0.95(3)
C27 C28 1.394(3)
C27 H27 1.01(3)
C28 H28 0.99(2)
